data_7060711
loop_
_publ_author_name
'Ghosh, Mrinmoy'
'Biswas, Samik'
'Roy, Moumita'
'Biswas, Saptarshi'
'Ghosh, Pameli'
'Koner, Subratanath'
'Mandal, Supratim'
'Saha, Sandip'

_publ_section_title
;
 A trinuclear Zn(ii) Schiff base azido compound: synthesis, structure and
 exploration of antimicrobial activity
;
_journal_issue 27
_journal_name_full 'New Journal of Chemistry'
_journal_page_first 12296
_journal_page_last 12304
_journal_paper_doi 10.1039/D1NJ00468A
_journal_volume 45
_journal_year 2021
_chemical_formula_sum 'C44 H54 N10 O9 Zn3'
_chemical_formula_weight 1063.14
_space_group_crystal_system monoclinic
_space_group_IT_number 15
_space_group_name_Hall '-C 2yc'
_space_group_name_H-M_alt 'C 1 2/c 1'
_atom_sites_solution_hydrogens mixed
_audit_creation_method SHELXL-2018/3
_audit_update_record
;
2021-06-03 deposited with the CCDC.	2021-06-07 downloaded from the CCDC.
;
_cell_angle_alpha 90
_cell_angle_beta 100.549(3)
_cell_angle_gamma 90
_cell_formula_units_Z 4
_cell_length_a 15.6822(14)
_cell_length_b 15.7587(14)
_cell_length_c 19.2295(17)
_cell_measurement_reflns_used 82923
_cell_measurement_temperature 293(2)
_cell_measurement_theta_max 27.144
_cell_measurement_theta_min 2.155
_cell_volume 4671.9(7)
_computing_structure_refinement 'SHELXL-2018/3 (Sheldrick, 2018)'
_computing_structure_solution 'SHELXT 2014/5 (Sheldrick, 2014)'
_diffrn_ambient_temperature 293(2)
_diffrn_measured_fraction_theta_full 0.997
_diffrn_measured_fraction_theta_max 0.995
_diffrn_measurement_device_type 'CCD DECTECTOR'
_diffrn_measurement_method 'OMEGA AND PHI SCAN'
_diffrn_radiation_type MoK\a
_diffrn_radiation_wavelength 0.71073
_diffrn_reflns_av_R_equivalents 0.0332
_diffrn_reflns_av_unetI/netI 0.0123
_diffrn_reflns_Laue_measured_fraction_full 0.997
_diffrn_reflns_Laue_measured_fraction_max 0.995
_diffrn_reflns_limit_h_max 20
_diffrn_reflns_limit_h_min -20
_diffrn_reflns_limit_k_max 20
_diffrn_reflns_limit_k_min -20
_diffrn_reflns_limit_l_max 24
_diffrn_reflns_limit_l_min -24
_diffrn_reflns_number 82923
_diffrn_reflns_point_group_measured_fraction_full 0.997
_diffrn_reflns_point_group_measured_fraction_max 0.995
_diffrn_reflns_theta_full 25.242
_diffrn_reflns_theta_max 27.144
_diffrn_reflns_theta_min 2.155
_exptl_absorpt_coefficient_mu 1.593
_exptl_absorpt_correction_T_max 0.762
_exptl_absorpt_correction_T_min 0.598
_exptl_absorpt_correction_type multi-scan
_exptl_absorpt_process_details sadabs
_exptl_crystal_colour yellow
_exptl_crystal_density_diffrn 1.512
_exptl_crystal_description block
_exptl_crystal_F_000 2200
_exptl_crystal_size_max 0.360
_exptl_crystal_size_mid 0.320
_exptl_crystal_size_min 0.180
_refine_diff_density_max 0.374
_refine_diff_density_min -0.228
_refine_diff_density_rms 0.043
_refine_ls_extinction_method none
_refine_ls_goodness_of_fit_ref 1.068
_refine_ls_hydrogen_treatment mixed
_refine_ls_matrix_type full
_refine_ls_number_parameters 331
_refine_ls_number_reflns 5153
_refine_ls_number_restraints 3
_refine_ls_restrained_S_all 1.068
_refine_ls_R_factor_all 0.0316
_refine_ls_R_factor_gt 0.0248
_refine_ls_shift/su_max 0.001
_refine_ls_shift/su_mean 0.000
_refine_ls_structure_factor_coef Fsqd
_refine_ls_weighting_details 'w=1/[\s^2^(Fo^2^)+(0.0290P)^2^+4.8393P] where P=(Fo^2^+2Fc^2^)/3'
_refine_ls_weighting_scheme calc
_refine_ls_wR_factor_gt 0.0629
_refine_ls_wR_factor_ref 0.0684
_reflns_Friedel_coverage 0.000
_reflns_number_gt 4548
_reflns_number_total 5153
_reflns_threshold_expression 'I > 2\s(I)'
_cod_data_source_file d1nj00468a2.cif
_cod_data_source_block shelx
_cod_depositor_comments 'Adding full bibliography for 7060711.cif.'
_cod_original_sg_symbol_H-M 'C 2/c'
_cod_database_code 7060711
_shelx_shelxl_version_number 2018/3
_shelx_space_group_comment
;
The symmetry employed for this shelxl refinement is uniquely defined
by the following loop, which should always be used as a source of
symmetry information in preference to the above space-group names.
They are only intended as comments.
;
_shelx_estimated_absorpt_t_min 0.598
_shelx_estimated_absorpt_t_max 0.762

loop_
_space_group_symop_operation_xyz
'x, y, z'
'-x, y, -z+1/2'
'x+1/2, y+1/2, z'
'-x+1/2, y+1/2, -z+1/2'
'-x, -y, -z'
'x, -y, z-1/2'
'-x+1/2, -y+1/2, -z'
'x+1/2, -y+1/2, z-1/2'

loop_
_atom_site_label
_atom_site_type_symbol
_atom_site_fract_x
_atom_site_fract_y
_atom_site_fract_z
_atom_site_U_iso_or_equiv
_atom_site_adp_type
_atom_site_occupancy
_atom_site_site_symmetry_order
_atom_site_calc_flag
_atom_site_refinement_flags_posn
_atom_site_refinement_flags_adp
_atom_site_refinement_flags_occupancy
_atom_site_disorder_assembly
_atom_site_disorder_group
Zn1 Zn 0.40994(2) 0.27464(2) 0.37376(2) 0.03492(7) Uani 1 1 d . . . . .
Zn2 Zn 0.500000 0.33900(2) 0.250000 0.03342(8) Uani 1 2 d S T P . .
O1 O 0.40372(8) 0.25678(8) 0.26386(6) 0.0384(3) Uani 1 1 d . . . . .
O1W O 0.0145(5) 0.3470(5) 0.1892(4) 0.148(2) Uani 0.5 1 d D . P . .
O2 O 0.49354(8) 0.36204(8) 0.35051(6) 0.0362(3) Uani 1 1 d . . . . .
O3 O 0.32749(13) 0.26234(12) 0.12410(9) 0.0735(5) Uani 1 1 d . . . . .
O4 O 0.59450(9) 0.45041(9) 0.28759(7) 0.0474(3) Uani 1 1 d . . . . .
N1 N 0.44859(10) 0.15035(10) 0.38492(8) 0.0399(3) Uani 1 1 d . . . . .
N2 N 0.45110(11) 0.30575(10) 0.48167(8) 0.0408(3) Uani 1 1 d . . . . .
N3 N 0.28881(13) 0.31360(16) 0.37034(11) 0.0679(6) Uani 1 1 d . . . . .
N4 N 0.22473(13) 0.30032(14) 0.33175(11) 0.0626(5) Uani 1 1 d . . . . .
N5 N 0.1591(2) 0.2937(3) 0.2963(2) 0.1437(16) Uani 1 1 d . . . . .
C1 C 0.6206(3) 0.5775(2) 0.22469(18) 0.1006(11) Uani 1 1 d . . . . .
H1A H 0.563188 0.573559 0.197083 0.151 Uiso 1 1 calc R U . . .
H1B H 0.658735 0.602468 0.196629 0.151 Uiso 1 1 calc R U . . .
H1C H 0.619467 0.612218 0.265540 0.151 Uiso 1 1 calc R U . . .
C2 C 0.65189(17) 0.49223(17) 0.24739(13) 0.0653(7) Uani 1 1 d . . . . .
H2A H 0.656264 0.458322 0.206089 0.078 Uiso 1 1 calc R U . . .
H2B H 0.709364 0.496529 0.276186 0.078 Uiso 1 1 calc R U . . .
C3 C 0.60545(12) 0.46238(11) 0.35934(10) 0.0392(4) Uani 1 1 d . . . . .
C4 C 0.66475(13) 0.51622(13) 0.39876(12) 0.0503(5) Uani 1 1 d . . . . .
H4 H 0.699848 0.550675 0.376610 0.060 Uiso 1 1 calc R U . . .
C5 C 0.67171(14) 0.51861(14) 0.47192(11) 0.0526(5) Uani 1 1 d . . . . .
H5 H 0.711855 0.554581 0.498750 0.063 Uiso 1 1 calc R U . . .
C6 C 0.62011(13) 0.46861(13) 0.50442(10) 0.0461(4) Uani 1 1 d . . . . .
H6 H 0.625526 0.471012 0.553360 0.055 Uiso 1 1 calc R U . . .
C7 C 0.55868(11) 0.41331(11) 0.46552(9) 0.0366(4) Uani 1 1 d . . . . .
C8 C 0.55036(11) 0.41081(10) 0.39175(9) 0.0331(3) Uani 1 1 d . . . . .
C9 C 0.50717(13) 0.36183(12) 0.50524(9) 0.0423(4) Uani 1 1 d . . . . .
H9 H 0.516460 0.371139 0.553798 0.051 Uiso 1 1 calc R U . . .
C10 C 0.40572(17) 0.26499(14) 0.53441(11) 0.0557(5) Uani 1 1 d . . . . .
H10A H 0.360213 0.302616 0.543833 0.067 Uiso 1 1 calc R U . . .
H10B H 0.446647 0.257462 0.578335 0.067 Uiso 1 1 calc R U . . .
C11 C 0.36633(15) 0.18017(14) 0.51075(12) 0.0534(5) Uani 1 1 d . . . . .
H11A H 0.329852 0.187346 0.464631 0.064 Uiso 1 1 calc R U . . .
H11B H 0.329044 0.163103 0.543336 0.064 Uiso 1 1 calc R U . . .
C12 C 0.42946(17) 0.10882(14) 0.50586(12) 0.0597(6) Uani 1 1 d . . . . .
H12A H 0.396430 0.057758 0.491327 0.072 Uiso 1 1 calc R U . . .
H12B H 0.462831 0.098592 0.552776 0.072 Uiso 1 1 calc R U . . .
C13 C 0.49279(14) 0.12307(14) 0.45528(11) 0.0513(5) Uani 1 1 d . . . . .
H13A H 0.534825 0.165859 0.474942 0.062 Uiso 1 1 calc R U . . .
H13B H 0.523999 0.070787 0.450831 0.062 Uiso 1 1 calc R U . . .
C14 C 0.43622(13) 0.09387(12) 0.33619(11) 0.0447(4) Uani 1 1 d . . . . .
H14 H 0.455823 0.039507 0.349460 0.054 Uiso 1 1 calc R U . . .
C15 C 0.39539(12) 0.10470(12) 0.26302(10) 0.0427(4) Uani 1 1 d . . . . .
C16 C 0.37364(15) 0.02974(14) 0.22383(13) 0.0561(5) Uani 1 1 d . . . . .
H16 H 0.385498 -0.022625 0.245773 0.067 Uiso 1 1 calc R U . . .
C17 C 0.33535(17) 0.03285(16) 0.15400(13) 0.0651(6) Uani 1 1 d . . . . .
H17 H 0.320319 -0.016967 0.128803 0.078 Uiso 1 1 calc R U . . .
C18 C 0.31923(15) 0.11073(17) 0.12128(12) 0.0604(6) Uani 1 1 d . . . . .
H18 H 0.293265 0.112925 0.073790 0.072 Uiso 1 1 calc R U . . .
C19 C 0.34096(13) 0.18532(14) 0.15780(11) 0.0491(5) Uani 1 1 d . . . . .
C20 C 0.38098(11) 0.18491(12) 0.22994(10) 0.0385(4) Uani 1 1 d . . . . .
C21 C 0.2483(4) 0.3045(4) 0.1398(4) 0.100(3) Uani 0.609(9) 1 d . . P A 2
H21A H 0.232613 0.270414 0.177605 0.121 Uiso 0.609(9) 1 calc R U P A 2
H21B H 0.269543 0.357665 0.161797 0.121 Uiso 0.609(9) 1 calc R U P A 2
C21A C 0.2566(6) 0.2843(6) 0.0807(5) 0.088(3) Uani 0.391(9) 1 d . . P A 1
H21C H 0.259326 0.258318 0.035397 0.105 Uiso 0.391(9) 1 calc R U P A 1
H21D H 0.259586 0.345127 0.074006 0.105 Uiso 0.391(9) 1 calc R U P A 1
C22 C 0.1844(8) 0.3216(12) 0.1064(8) 0.226(8) Uani 0.609(9) 1 d . . P A 2
H22A H 0.162000 0.371654 0.125108 0.339 Uiso 0.609(9) 1 calc R U P A 2
H22B H 0.144317 0.275635 0.106551 0.339 Uiso 0.609(9) 1 calc R U P A 2
H22C H 0.192235 0.332276 0.058790 0.339 Uiso 0.609(9) 1 calc R U P A 2
C22A C 0.1744(9) 0.2668(8) 0.0951(8) 0.111(5) Uani 0.391(9) 1 d . . P A 1
H22D H 0.133945 0.260819 0.051446 0.166 Uiso 0.391(9) 1 calc R U P A 1
H22E H 0.156437 0.312601 0.122036 0.166 Uiso 0.391(9) 1 calc R U P A 1
H22F H 0.176355 0.215131 0.121717 0.166 Uiso 0.391(9) 1 calc R U P A 1
H1WA H 0.008(7) 0.2938(13) 0.180(3) 0.166 Uiso 0.5 1 d D U P . .
H1WB H 0.030(6) 0.347(4) 0.2344(8) 0.166 Uiso 0.5 1 d D U P . .

loop_
_atom_site_aniso_label
_atom_site_aniso_U_11
_atom_site_aniso_U_22
_atom_site_aniso_U_33
_atom_site_aniso_U_23
_atom_site_aniso_U_13
_atom_site_aniso_U_12
Zn1 0.03524(11) 0.03649(12) 0.03463(11) 0.00189(8) 0.01060(8) -0.00144(8)
Zn2 0.03699(15) 0.03513(15) 0.02952(14) 0.000 0.00969(11) 0.000
O1 0.0411(7) 0.0395(6) 0.0351(6) -0.0030(5) 0.0084(5) -0.0092(5)
O1W 0.107(4) 0.190(7) 0.133(5) -0.023(5) -0.015(4) 0.002(5)
O2 0.0398(6) 0.0401(6) 0.0292(6) -0.0028(5) 0.0081(5) -0.0097(5)
O3 0.0857(13) 0.0745(12) 0.0525(9) 0.0109(8) -0.0078(9) -0.0210(10)
O4 0.0530(8) 0.0528(8) 0.0393(7) -0.0009(6) 0.0162(6) -0.0184(6)
N1 0.0389(8) 0.0399(8) 0.0417(8) 0.0026(6) 0.0095(6) 0.0026(6)
N2 0.0505(9) 0.0400(8) 0.0343(7) 0.0020(6) 0.0144(7) -0.0012(7)
N3 0.0442(10) 0.1021(17) 0.0588(12) -0.0044(11) 0.0131(9) 0.0166(11)
N4 0.0468(11) 0.0792(14) 0.0628(12) -0.0065(10) 0.0125(9) 0.0050(10)
N5 0.0673(18) 0.218(4) 0.132(3) -0.061(3) -0.0188(18) 0.007(2)
C1 0.136(3) 0.081(2) 0.091(2) 0.0253(17) 0.038(2) -0.029(2)
C2 0.0727(15) 0.0738(16) 0.0574(13) -0.0053(12) 0.0333(12) -0.0304(13)
C3 0.0401(9) 0.0369(9) 0.0408(9) -0.0025(7) 0.0077(7) -0.0037(7)
C4 0.0476(11) 0.0457(11) 0.0574(12) -0.0028(9) 0.0093(9) -0.0145(9)
C5 0.0500(11) 0.0473(11) 0.0558(12) -0.0102(9) -0.0030(9) -0.0095(9)
C6 0.0485(11) 0.0467(11) 0.0396(10) -0.0082(8) -0.0013(8) 0.0013(9)
C7 0.0384(9) 0.0356(9) 0.0349(8) -0.0034(7) 0.0040(7) 0.0028(7)
C8 0.0328(8) 0.0310(8) 0.0350(8) -0.0025(6) 0.0052(6) 0.0012(6)
C9 0.0526(11) 0.0451(10) 0.0290(8) -0.0004(7) 0.0073(7) 0.0032(8)
C10 0.0752(15) 0.0557(13) 0.0433(11) 0.0027(9) 0.0293(10) -0.0059(11)
C11 0.0611(13) 0.0556(12) 0.0491(11) 0.0070(9) 0.0251(10) -0.0091(10)
C12 0.0818(16) 0.0487(12) 0.0510(12) 0.0138(10) 0.0182(11) 0.0008(11)
C13 0.0579(12) 0.0482(11) 0.0469(11) 0.0078(9) 0.0070(9) 0.0135(10)
C14 0.0445(10) 0.0378(10) 0.0539(11) 0.0010(8) 0.0143(9) 0.0033(8)
C15 0.0383(9) 0.0431(10) 0.0487(10) -0.0086(8) 0.0133(8) -0.0048(8)
C16 0.0601(13) 0.0450(11) 0.0662(14) -0.0141(10) 0.0190(11) -0.0096(10)
C17 0.0701(15) 0.0638(15) 0.0634(14) -0.0279(12) 0.0172(12) -0.0218(12)
C18 0.0576(13) 0.0777(16) 0.0455(11) -0.0164(11) 0.0084(10) -0.0267(12)
C19 0.0434(10) 0.0608(13) 0.0427(10) -0.0043(9) 0.0065(8) -0.0178(9)
C20 0.0309(8) 0.0460(10) 0.0403(9) -0.0072(8) 0.0108(7) -0.0103(7)
C21 0.088(4) 0.077(3) 0.121(6) 0.018(3) -0.024(4) -0.009(3)
C21A 0.097(7) 0.099(6) 0.056(5) 0.010(4) -0.018(4) -0.019(5)
C22 0.086(7) 0.34(2) 0.251(16) -0.087(16) 0.019(9) -0.010(12)
C22A 0.083(7) 0.093(7) 0.139(11) 0.034(7) -0.028(7) -0.024(6)

loop_
_atom_type_symbol
_atom_type_description
_atom_type_scat_dispersion_real
_atom_type_scat_dispersion_imag
_atom_type_scat_source
C C 0.0033 0.0016 'International Tables Vol C Tables 4.2.6.8 and 6.1.1.4'
H H 0.0000 0.0000 'International Tables Vol C Tables 4.2.6.8 and 6.1.1.4'
N N 0.0061 0.0033 'International Tables Vol C Tables 4.2.6.8 and 6.1.1.4'
O O 0.0106 0.0060 'International Tables Vol C Tables 4.2.6.8 and 6.1.1.4'
Zn Zn 0.2839 1.4301 'International Tables Vol C Tables 4.2.6.8 and 6.1.1.4'

loop_
_geom_angle_atom_site_label_1
_geom_angle_atom_site_label_2
_geom_angle_atom_site_label_3
_geom_angle
_geom_angle_site_symmetry_1
_geom_angle_site_symmetry_3
_geom_angle_publ_flag
N3 Zn1 O2 116.12(8) . . ?
N3 Zn1 N1 124.16(9) . . ?
O2 Zn1 N1 119.09(6) . . ?
N3 Zn1 N2 94.54(8) . . ?
O2 Zn1 N2 87.99(5) . . ?
N1 Zn1 N2 95.02(6) . . ?
N3 Zn1 O1 98.00(7) . . ?
O2 Zn1 O1 77.37(5) . . ?
N1 Zn1 O1 86.34(6) . . ?
N2 Zn1 O1 163.85(6) . . ?
O2 Zn2 O2 158.95(7) . 2_655 ?
O2 Zn2 O1 79.55(5) . . ?
O2 Zn2 O1 114.40(5) 2_655 . ?
O2 Zn2 O1 114.40(5) . 2_655 ?
O2 Zn2 O1 79.55(5) 2_655 2_655 ?
O1 Zn2 O1 101.31(7) . 2_655 ?
O2 Zn2 O4 72.72(5) . . ?
O2 Zn2 O4 91.22(5) 2_655 . ?
O1 Zn2 O4 151.89(5) . . ?
O1 Zn2 O4 94.31(5) 2_655 . ?
O2 Zn2 O4 91.22(5) . 2_655 ?
O2 Zn2 O4 72.71(5) 2_655 2_655 ?
O1 Zn2 O4 94.31(5) . 2_655 ?
O1 Zn2 O4 151.88(5) 2_655 2_655 ?
O4 Zn2 O4 81.97(8) . 2_655 ?
O2 Zn2 Zn1 154.63(4) . 2_655 ?
O2 Zn2 Zn1 38.20(3) 2_655 2_655 ?
O1 Zn2 Zn1 109.79(4) . 2_655 ?
O1 Zn2 Zn1 41.67(3) 2_655 2_655 ?
O4 Zn2 Zn1 97.44(3) . 2_655 ?
O4 Zn2 Zn1 110.90(3) 2_655 2_655 ?
C20 O1 Zn2 128.13(11) . . ?
C20 O1 Zn1 124.41(11) . . ?
Zn2 O1 Zn1 98.39(5) . . ?
H1WA O1W H1WB 102.8(12) . . ?
C8 O2 Zn2 122.67(10) . . ?
C8 O2 Zn1 131.28(11) . . ?
Zn2 O2 Zn1 104.06(5) . . ?
C21A O3 C19 125.0(4) . . ?
C19 O3 C21 111.1(3) . . ?
C3 O4 C2 119.92(16) . . ?
C3 O4 Zn2 111.82(10) . . ?
C2 O4 Zn2 126.92(13) . . ?
C14 N1 C13 116.98(17) . . ?
C14 N1 Zn1 125.79(14) . . ?
C13 N1 Zn1 117.21(13) . . ?
C9 N2 C10 116.33(16) . . ?
C9 N2 Zn1 125.34(13) . . ?
C10 N2 Zn1 118.08(13) . . ?
N4 N3 Zn1 132.88(19) . . ?
N5 N4 N3 173.8(3) . . ?
C2 C1 H1A 109.5 . . ?
C2 C1 H1B 109.5 . . ?
H1A C1 H1B 109.5 . . ?
C2 C1 H1C 109.5 . . ?
H1A C1 H1C 109.5 . . ?
H1B C1 H1C 109.5 . . ?
O4 C2 C1 111.6(2) . . ?
O4 C2 H2A 109.3 . . ?
C1 C2 H2A 109.3 . . ?
O4 C2 H2B 109.3 . . ?
C1 C2 H2B 109.3 . . ?
H2A C2 H2B 108.0 . . ?
O4 C3 C4 125.81(17) . . ?
O4 C3 C8 113.01(15) . . ?
C4 C3 C8 121.15(17) . . ?
C3 C4 C5 119.51(19) . . ?
C3 C4 H4 120.2 . . ?
C5 C4 H4 120.2 . . ?
C6 C5 C4 120.37(18) . . ?
C6 C5 H5 119.8 . . ?
C4 C5 H5 119.8 . . ?
C5 C6 C7 121.39(18) . . ?
C5 C6 H6 119.3 . . ?
C7 C6 H6 119.3 . . ?
C8 C7 C6 118.88(17) . . ?
C8 C7 C9 123.90(16) . . ?
C6 C7 C9 117.22(16) . . ?
O2 C8 C7 123.38(15) . . ?
O2 C8 C3 117.95(15) . . ?
C7 C8 C3 118.67(16) . . ?
N2 C9 C7 127.93(17) . . ?
N2 C9 H9 116.0 . . ?
C7 C9 H9 116.0 . . ?
N2 C10 C11 113.45(17) . . ?
N2 C10 H10A 108.9 . . ?
C11 C10 H10A 108.9 . . ?
N2 C10 H10B 108.9 . . ?
C11 C10 H10B 108.9 . . ?
H10A C10 H10B 107.7 . . ?
C10 C11 C12 116.2(2) . . ?
C10 C11 H11A 108.2 . . ?
C12 C11 H11A 108.2 . . ?
C10 C11 H11B 108.2 . . ?
C12 C11 H11B 108.2 . . ?
H11A C11 H11B 107.4 . . ?
C11 C12 C13 116.07(17) . . ?
C11 C12 H12A 108.3 . . ?
C13 C12 H12A 108.3 . . ?
C11 C12 H12B 108.3 . . ?
C13 C12 H12B 108.3 . . ?
H12A C12 H12B 107.4 . . ?
N1 C13 C12 112.18(18) . . ?
N1 C13 H13A 109.2 . . ?
C12 C13 H13A 109.2 . . ?
N1 C13 H13B 109.2 . . ?
C12 C13 H13B 109.2 . . ?
H13A C13 H13B 107.9 . . ?
N1 C14 C15 127.65(18) . . ?
N1 C14 H14 116.2 . . ?
C15 C14 H14 116.2 . . ?
C16 C15 C20 120.37(19) . . ?
C16 C15 C14 116.26(19) . . ?
C20 C15 C14 123.30(17) . . ?
C17 C16 C15 121.0(2) . . ?
C17 C16 H16 119.5 . . ?
C15 C16 H16 119.5 . . ?
C16 C17 C18 119.3(2) . . ?
C16 C17 H17 120.3 . . ?
C18 C17 H17 120.3 . . ?
C19 C18 C17 121.2(2) . . ?
C19 C18 H18 119.4 . . ?
C17 C18 H18 119.4 . . ?
O3 C19 C18 120.68(19) . . ?
O3 C19 C20 117.98(18) . . ?
C18 C19 C20 121.3(2) . . ?
O1 C20 C19 120.72(18) . . ?
O1 C20 C15 122.47(16) . . ?
C19 C20 C15 116.80(17) . . ?
C22 C21 O3 133.1(11) . . ?
C22 C21 H21A 104.0 . . ?
O3 C21 H21A 104.0 . . ?
C22 C21 H21B 104.0 . . ?
O3 C21 H21B 104.0 . . ?
H21A C21 H21B 105.4 . . ?
O3 C21A C22A 122.0(8) . . ?
O3 C21A H21C 106.8 . . ?
C22A C21A H21C 106.8 . . ?
O3 C21A H21D 106.8 . . ?
C22A C21A H21D 106.8 . . ?
H21C C21A H21D 106.7 . . ?
C21 C22 H22A 109.5 . . ?
C21 C22 H22B 109.5 . . ?
H22A C22 H22B 109.5 . . ?
C21 C22 H22C 109.5 . . ?
H22A C22 H22C 109.5 . . ?
H22B C22 H22C 109.5 . . ?
C21A C22A H22D 109.5 . . ?
C21A C22A H22E 109.5 . . ?
H22D C22A H22E 109.5 . . ?
C21A C22A H22F 109.5 . . ?
H22D C22A H22F 109.5 . . ?
H22E C22A H22F 109.5 . . ?

loop_
_geom_bond_atom_site_label_1
_geom_bond_atom_site_label_2
_geom_bond_distance
_geom_bond_site_symmetry_2
_geom_bond_publ_flag
Zn1 N3 1.9859(19) . ?
Zn1 O2 2.0076(12) . ?
Zn1 N1 2.0500(16) . ?
Zn1 N2 2.1148(15) . ?
Zn1 O1 2.1164(12) . ?
Zn2 O2 1.9872(11) . ?
Zn2 O2 1.9873(11) 2_655 ?
Zn2 O1 2.0437(12) . ?
Zn2 O1 2.0437(12) 2_655 ?
Zn2 O4 2.3257(13) . ?
Zn2 O4 2.3257(13) 2_655 ?
O1 C20 1.323(2) . ?
O1W H1WA 0.860(10) . ?
O1W H1WB 0.859(10) . ?
O2 C8 1.325(2) . ?
O3 C21A 1.309(8) . ?
O3 C19 1.374(3) . ?
O3 C21 1.487(8) . ?
O4 C3 1.372(2) . ?
O4 C2 1.448(2) . ?
N1 C14 1.281(2) . ?
N1 C13 1.467(2) . ?
N2 C9 1.270(3) . ?
N2 C10 1.487(2) . ?
N3 N4 1.154(3) . ?
N4 N5 1.130(3) . ?
C1 C2 1.469(4) . ?
C1 H1A 0.9600 . ?
C1 H1B 0.9600 . ?
C1 H1C 0.9600 . ?
C2 H2A 0.9700 . ?
C2 H2B 0.9700 . ?
C3 C4 1.379(3) . ?
C3 C8 1.412(2) . ?
C4 C5 1.392(3) . ?
C4 H4 0.9300 . ?
C5 C6 1.361(3) . ?
C5 H5 0.9300 . ?
C6 C7 1.408(3) . ?
C6 H6 0.9300 . ?
C7 C8 1.401(2) . ?
C7 C9 1.456(3) . ?
C9 H9 0.9300 . ?
C10 C11 1.507(3) . ?
C10 H10A 0.9700 . ?
C10 H10B 0.9700 . ?
C11 C12 1.512(3) . ?
C11 H11A 0.9700 . ?
C11 H11B 0.9700 . ?
C12 C13 1.529(3) . ?
C12 H12A 0.9700 . ?
C12 H12B 0.9700 . ?
C13 H13A 0.9700 . ?
C13 H13B 0.9700 . ?
C14 C15 1.445(3) . ?
C14 H14 0.9300 . ?
C15 C16 1.409(3) . ?
C15 C20 1.414(3) . ?
C16 C17 1.368(3) . ?
C16 H16 0.9300 . ?
C17 C18 1.381(4) . ?
C17 H17 0.9300 . ?
C18 C19 1.380(3) . ?
C18 H18 0.9300 . ?
C19 C20 1.414(3) . ?
C21 C22 1.120(13) . ?
C21 H21A 0.9700 . ?
C21 H21B 0.9700 . ?
C21A C22A 1.394(17) . ?
C21A H21C 0.9700 . ?
C21A H21D 0.9700 . ?
C22 H22A 0.9600 . ?
C22 H22B 0.9600 . ?
C22 H22C 0.9600 . ?
C22A H22D 0.9600 . ?
C22A H22E 0.9600 . ?
C22A H22F 0.9600 . ?

loop_
_geom_hbond_atom_site_label_D
_geom_hbond_atom_site_label_H
_geom_hbond_atom_site_label_A
_geom_hbond_distance_DH
_geom_hbond_distance_HA
_geom_hbond_distance_DA
_geom_hbond_angle_DHA
_geom_hbond_site_symmetry_A
_geom_hbond_publ_flag
O1W H1WB N5 0.859(10) 2.31(8) 2.895(7) 125(8) . yes
O1W H1WB O1W 0.859(10) 1.74(6) 2.462(15) 140(9) 2 yes

loop_
_geom_torsion_atom_site_label_1
_geom_torsion_atom_site_label_2
_geom_torsion_atom_site_label_3
_geom_torsion_atom_site_label_4
_geom_torsion
_geom_torsion_site_symmetry_1
_geom_torsion_site_symmetry_2
_geom_torsion_site_symmetry_3
_geom_torsion_site_symmetry_4
_geom_torsion_publ_flag
C3 O4 C2 C1 -87.3(3) . . . . ?
Zn2 O4 C2 C1 107.0(2) . . . . ?
C2 O4 C3 C4 4.1(3) . . . . ?
Zn2 O4 C3 C4 171.81(17) . . . . ?
C2 O4 C3 C8 -173.92(19) . . . . ?
Zn2 O4 C3 C8 -6.27(19) . . . . ?
O4 C3 C4 C5 -176.64(19) . . . . ?
C8 C3 C4 C5 1.3(3) . . . . ?
C3 C4 C5 C6 -0.4(3) . . . . ?
C4 C5 C6 C7 0.1(3) . . . . ?
C5 C6 C7 C8 -0.7(3) . . . . ?
C5 C6 C7 C9 179.40(19) . . . . ?
Zn2 O2 C8 C7 -165.63(13) . . . . ?
Zn1 O2 C8 C7 -4.4(2) . . . . ?
Zn2 O2 C8 C3 14.0(2) . . . . ?
Zn1 O2 C8 C3 175.29(12) . . . . ?
C6 C7 C8 O2 -178.82(16) . . . . ?
C9 C7 C8 O2 1.1(3) . . . . ?
C6 C7 C8 C3 1.5(3) . . . . ?
C9 C7 C8 C3 -178.55(17) . . . . ?
O4 C3 C8 O2 -3.4(2) . . . . ?
C4 C3 C8 O2 178.46(17) . . . . ?
O4 C3 C8 C7 176.30(15) . . . . ?
C4 C3 C8 C7 -1.9(3) . . . . ?
C10 N2 C9 C7 -177.83(19) . . . . ?
Zn1 N2 C9 C7 -3.7(3) . . . . ?
C8 C7 C9 N2 3.2(3) . . . . ?
C6 C7 C9 N2 -176.9(2) . . . . ?
C9 N2 C10 C11 -158.8(2) . . . . ?
Zn1 N2 C10 C11 26.6(3) . . . . ?
N2 C10 C11 C12 68.8(3) . . . . ?
C10 C11 C12 C13 -59.4(3) . . . . ?
C14 N1 C13 C12 -101.4(2) . . . . ?
Zn1 N1 C13 C12 77.4(2) . . . . ?
C11 C12 C13 N1 -50.4(3) . . . . ?
C13 N1 C14 C15 -179.34(19) . . . . ?
Zn1 N1 C14 C15 2.0(3) . . . . ?
N1 C14 C15 C16 -167.3(2) . . . . ?
N1 C14 C15 C20 15.7(3) . . . . ?
C20 C15 C16 C17 -2.5(3) . . . . ?
C14 C15 C16 C17 -179.5(2) . . . . ?
C15 C16 C17 C18 1.1(4) . . . . ?
C16 C17 C18 C19 -0.1(4) . . . . ?
C21A O3 C19 C18 45.5(7) . . . . ?
C21 O3 C19 C18 101.7(4) . . . . ?
C21A O3 C19 C20 -137.2(6) . . . . ?
C21 O3 C19 C20 -81.0(4) . . . . ?
C17 C18 C19 O3 177.6(2) . . . . ?
C17 C18 C19 C20 0.4(3) . . . . ?
Zn2 O1 C20 C19 -69.2(2) . . . . ?
Zn1 O1 C20 C19 151.16(14) . . . . ?
Zn2 O1 C20 C15 110.52(17) . . . . ?
Zn1 O1 C20 C15 -29.1(2) . . . . ?
O3 C19 C20 O1 0.7(3) . . . . ?
C18 C19 C20 O1 178.08(18) . . . . ?
O3 C19 C20 C15 -178.96(18) . . . . ?
C18 C19 C20 C15 -1.6(3) . . . . ?
C16 C15 C20 O1 -177.07(18) . . . . ?
C14 C15 C20 O1 -0.2(3) . . . . ?
C16 C15 C20 C19 2.6(3) . . . . ?
C14 C15 C20 C19 179.46(18) . . . . ?
C19 O3 C21 C22 -114.5(15) . . . . ?
C19 O3 C21A C22A 43.6(13) . . . . ?
